data_2221881
loop_
_publ_author_name
'Salhin, Abdussalam'
'Abdul Razak, Norfarhah'
'Rahman, I. A.'

_publ_section_title
;
 1-[(Bromomethyl)(phenyl)methylene]-2-(2,4-dinitrophenyl)hydrazine
;
_journal_coeditor_code AT2763
_journal_issue 6
_journal_name_full 'Acta Crystallographica Section E'
_journal_page_first o1221
_journal_page_last o1222
_journal_paper_doi 10.1107/S1600536809016225
_journal_volume 65
_journal_year 2009
_chemical_formula_iupac 'C14 H11 Br N4 O4'
_chemical_formula_moiety 'C14 H11 Br N4 O4'
_chemical_formula_sum 'C14 H11 Br N4 O4'
_chemical_formula_weight 379.18
_chemical_name_common
;
\a-Bromoacetophenone-2,4-dinitrophenylhydrazine
;
_chemical_name_systematic
;
1-[(Bromomethyl)(phenyl)methylene]-2-(2,4-dinitrophenyl)hydrazine
;
_space_group_IT_number 14
_symmetry_cell_setting monoclinic
_symmetry_space_group_name_Hall '-P 2yn'
_symmetry_space_group_name_H-M 'P 1 21/n 1'
_atom_sites_solution_hydrogens geom
_atom_sites_solution_primary direct
_atom_sites_solution_secondary difmap
_audit_creation_method SHELXL-97
_cell_angle_alpha 90.00
_cell_angle_beta 91.9030(10)
_cell_angle_gamma 90.00
_cell_formula_units_Z 8
_cell_length_a 13.0803(3)
_cell_length_b 15.3626(3)
_cell_length_c 14.1512(2)
_cell_measurement_reflns_used 9995
_cell_measurement_temperature 100(2)
_cell_measurement_theta_max 33.83
_cell_measurement_theta_min 2.16
_cell_volume 2842.08(9)
_computing_cell_refinement 'SAINT (Bruker, 2005)'
_computing_data_collection 'APEX2 (Bruker, 2005)'
_computing_data_reduction 'SAINT (Bruker, 2005)'
_computing_molecular_graphics 'SHELXTL (Sheldrick, 2008)'
_computing_publication_material 'SHELXTL (Sheldrick, 2008) and PLATON (Spek, 2009)'
_computing_structure_refinement 'SHELXTL (Sheldrick, 2008)'
_computing_structure_solution 'SHELXTL (Sheldrick, 2008)'
_diffrn_ambient_temperature 100(2)
_diffrn_measured_fraction_theta_full 0.996
_diffrn_measured_fraction_theta_max 0.996
_diffrn_measurement_device_type
;
Bruker SMART APEXII CCD area-detector
;
_diffrn_measurement_method '\f and \w'
_diffrn_radiation_monochromator graphite
_diffrn_radiation_source 'fine-focus sealed tube'
_diffrn_radiation_type MoK\a
_diffrn_radiation_wavelength 0.71073
_diffrn_reflns_av_R_equivalents 0.0312
_diffrn_reflns_av_sigmaI/netI 0.0316
_diffrn_reflns_limit_h_max 20
_diffrn_reflns_limit_h_min -19
_diffrn_reflns_limit_k_max 20
_diffrn_reflns_limit_k_min -23
_diffrn_reflns_limit_l_max 21
_diffrn_reflns_limit_l_min -21
_diffrn_reflns_number 45788
_diffrn_reflns_theta_full 33.50
_diffrn_reflns_theta_max 33.50
_diffrn_reflns_theta_min 1.96
_diffrn_standards_number 0
_exptl_absorpt_coefficient_mu 2.921
_exptl_absorpt_correction_T_max 0.3805
_exptl_absorpt_correction_T_min 0.2375
_exptl_absorpt_correction_type multi-scan
_exptl_absorpt_process_details '(<i>SADABS</i>; Bruker, 2005)'
_exptl_crystal_colour orange
_exptl_crystal_density_diffrn 1.772
_exptl_crystal_density_method 'not measured'
_exptl_crystal_description Block
_exptl_crystal_F_000 1520
_exptl_crystal_size_max 0.59
_exptl_crystal_size_mid 0.34
_exptl_crystal_size_min 0.33
_refine_diff_density_max 0.687
_refine_diff_density_min -0.345
_refine_ls_extinction_method none
_refine_ls_goodness_of_fit_ref 1.014
_refine_ls_hydrogen_treatment mixed
_refine_ls_matrix_type full
_refine_ls_number_parameters 433
_refine_ls_number_reflns 11112
_refine_ls_number_restraints 0
_refine_ls_restrained_S_all 1.014
_refine_ls_R_factor_all 0.0486
_refine_ls_R_factor_gt 0.0309
_refine_ls_shift/su_max 0.007
_refine_ls_shift/su_mean 0.000
_refine_ls_structure_factor_coef Fsqd
_refine_ls_weighting_details 'calc w=1/[\s^2^(Fo^2^)+(0.0364P)^2^+1.0321P] where P=(Fo^2^+2Fc^2^)/3'
_refine_ls_weighting_scheme calc
_refine_ls_wR_factor_gt 0.0704
_refine_ls_wR_factor_ref 0.0766
_reflns_number_gt 8666
_reflns_number_total 11112
_reflns_threshold_expression I>2\s(I)
_cod_data_source_file at2763.cif
_cod_data_source_block I
_cod_original_sg_symbol_H-M 'P 21/n'
_cod_database_code 2221881
_cod_database_fobs_code 2221881

loop_
_symmetry_equiv_pos_as_xyz
'x, y, z'
'-x+1/2, y+1/2, -z+1/2'
'-x, -y, -z'
'x-1/2, -y-1/2, z-1/2'

loop_
_atom_site_type_symbol
_atom_site_label
_atom_site_fract_x
_atom_site_fract_y
_atom_site_fract_z
_atom_site_U_iso_or_equiv
_atom_site_adp_type
_atom_site_calc_flag
_atom_site_refinement_flags
_atom_site_occupancy
_atom_site_disorder_assembly
_atom_site_disorder_group
Br Br1C 0.9686(2) 0.1986(2) 0.2704(3) 0.0201(6) Uani d P 0.39(3) A 2
Br Br1A 0.9789(4) 0.20086(17) 0.2662(2) 0.0351(3) Uani d P 0.61(3) A 1
O O1A 0.73417(8) 0.13615(7) 0.39559(8) 0.0233(2) Uani d . 1 . .
O O2A 0.57980(8) 0.08996(7) 0.41372(8) 0.0265(2) Uani d . 1 . .
O O3A 0.49748(9) -0.20591(8) 0.44038(8) 0.0278(2) Uani d . 1 . .
O O4A 0.61595(9) -0.30399(7) 0.45462(8) 0.0279(2) Uani d . 1 . .
N N1A 0.98576(9) 0.00033(8) 0.38344(8) 0.0160(2) Uani d . 1 . .
N N2A 0.88776(9) 0.02751(8) 0.39522(8) 0.0169(2) Uani d . 1 . .
N N3A 0.67186(9) 0.07666(8) 0.40818(8) 0.0184(2) Uani d . 1 . .
N N4A 0.58779(10) -0.22801(8) 0.44372(8) 0.0214(2) Uani d . 1 . .
C C1A 1.23883(10) 0.08672(9) 0.33786(9) 0.0182(2) Uani d . 1 . .
H H1AA 1.2251 0.1460 0.3329 0.022 Uiso calc R 1 . .
C C2A 1.33726(11) 0.05613(10) 0.32338(10) 0.0207(3) Uani d . 1 . .
H H2AA 1.3890 0.0951 0.3094 0.025 Uiso calc R 1 . .
C C3A 1.35843(11) -0.03208(10) 0.32978(10) 0.0210(3) Uani d . 1 . .
H H3AA 1.4242 -0.0524 0.3199 0.025 Uiso calc R 1 . .
C C4A 1.28092(11) -0.09024(10) 0.35096(10) 0.0204(3) Uani d . 1 . .
H H4AA 1.2951 -0.1495 0.3553 0.024 Uiso calc R 1 . .
C C5A 1.18284(10) -0.06035(9) 0.36562(9) 0.0177(2) Uani d . 1 . .
H H5AA 1.1314 -0.0997 0.3794 0.021 Uiso calc R 1 . .
C C6A 1.16034(10) 0.02883(8) 0.35980(9) 0.0149(2) Uani d . 1 . .
C C7A 1.05537(10) 0.05985(8) 0.37716(9) 0.0154(2) Uani d . 1 A .
C C8A 0.81403(10) -0.03332(8) 0.40698(9) 0.0155(2) Uani d . 1 . .
C C9A 0.84032(10) -0.12258(9) 0.41293(9) 0.0171(2) Uani d . 1 . .
H H9AA 0.9084 -0.1388 0.4081 0.021 Uiso calc R 1 . .
C C10A 0.76784(11) -0.18574(9) 0.42569(9) 0.0188(2) Uani d . 1 . .
H H10A 0.7866 -0.2441 0.4294 0.023 Uiso calc R 1 . .
C C11A 0.66562(11) -0.16139(9) 0.43304(9) 0.0179(2) Uani d . 1 . .
C C12A 0.63592(10) -0.07562(9) 0.42875(9) 0.0177(2) Uani d . 1 . .
H H12A 0.5676 -0.0605 0.4348 0.021 Uiso calc R 1 . .
C C13A 0.70905(10) -0.01200(9) 0.41530(9) 0.0163(2) Uani d . 1 . .
C C14A 1.03381(11) 0.15508(9) 0.38699(9) 0.0179(2) Uani d . 1 . .
H H14A 0.9897 0.1645 0.4389 0.022 Uiso d PR 0.61(3) A 1
H H14B 1.0965 0.1860 0.3998 0.022 Uiso d PR 0.61(3) A 1
H H14E 1.0957 0.1854 0.4049 0.022 Uiso d PR 0.39(3) A 2
H H14F 0.9853 0.1641 0.4355 0.022 Uiso d PR 0.39(3) A 2
Br Br1B 0.013792(12) 0.244826(9) 0.748873(10) 0.02245(4) Uani d . 1 . .
O O1B -0.22221(8) 0.18339(7) 0.85993(8) 0.0230(2) Uani d . 1 . .
O O2B -0.37193(9) 0.14659(8) 0.90464(11) 0.0387(3) Uani d . 1 . .
O O3B -0.46689(8) -0.14664(8) 0.95307(9) 0.0301(2) Uani d . 1 . .
O O4B -0.35034(9) -0.24598(7) 0.97032(9) 0.0286(2) Uani d . 1 . .
N N1B 0.02449(9) 0.04055(8) 0.85746(8) 0.0164(2) Uani d . 1 . .
N N2B -0.07206(9) 0.07090(8) 0.86865(8) 0.0172(2) Uani d . 1 . .
N N3B -0.28334(9) 0.12826(8) 0.88791(9) 0.0201(2) Uani d . 1 . .
N N4B -0.37744(9) -0.17037(8) 0.95376(8) 0.0200(2) Uani d . 1 . .
C C1B 0.28568(10) 0.11582(9) 0.82555(9) 0.0181(2) Uani d . 1 . .
H H1BA 0.2773 0.1759 0.8236 0.022 Uiso calc R 1 . .
C C2B 0.38267(10) 0.07996(9) 0.81648(10) 0.0202(3) Uani d . 1 . .
H H2BA 0.4387 0.1163 0.8091 0.024 Uiso calc R 1 . .
C C3B 0.39609(11) -0.00974(10) 0.81839(10) 0.0202(3) Uani d . 1 . .
H H3BA 0.4609 -0.0336 0.8124 0.024 Uiso calc R 1 . .
C C4B 0.31187(11) -0.06353(9) 0.82929(10) 0.0211(3) Uani d . 1 . .
H H4BA 0.3204 -0.1236 0.8300 0.025 Uiso calc R 1 . .
C C5B 0.21560(11) -0.02835(9) 0.83908(10) 0.0189(3) Uani d . 1 . .
H H5BA 0.1599 -0.0651 0.8467 0.023 Uiso calc R 1 . .
C C6B 0.20080(10) 0.06198(8) 0.83760(9) 0.0150(2) Uani d . 1 . .
C C7B 0.09677(10) 0.09733(8) 0.85066(9) 0.0153(2) Uani d . 1 . .
C C8B -0.14694(10) 0.01355(8) 0.88991(9) 0.0151(2) Uani d . 1 . .
C C9B -0.12331(10) -0.07567(9) 0.90438(9) 0.0169(2) Uani d . 1 . .
H H9BA -0.0560 -0.0943 0.9000 0.020 Uiso calc R 1 . .
C C10B -0.19764(10) -0.13504(9) 0.92470(9) 0.0176(2) Uani d . 1 . .
H H10B -0.1811 -0.1935 0.9329 0.021 Uiso calc R 1 . .
C C11B -0.29861(10) -0.10694(9) 0.93296(9) 0.0165(2) Uani d . 1 . .
C C12B -0.32537(10) -0.02108(9) 0.92251(9) 0.0169(2) Uani d . 1 . .
H H12B -0.3926 -0.0033 0.9301 0.020 Uiso calc R 1 . .
C C13B -0.25005(10) 0.03894(9) 0.90035(9) 0.0158(2) Uani d . 1 . .
C C14B 0.07976(10) 0.19299(9) 0.86268(10) 0.0183(2) Uani d . 1 . .
H H14C 0.1449 0.2214 0.8757 0.022 Uiso calc R 1 . .
H H14D 0.0370 0.2026 0.9164 0.022 Uiso calc R 1 . .
H H1NB -0.0909(14) 0.1209(13) 0.8571(13) 0.026(5) Uiso d . 1 . .
H H1NA 0.8714(15) 0.0766(14) 0.3890(14) 0.033(5) Uiso d . 1 . .

loop_
_atom_site_aniso_label
_atom_site_aniso_U_11
_atom_site_aniso_U_22
_atom_site_aniso_U_33
_atom_site_aniso_U_12
_atom_site_aniso_U_13
_atom_site_aniso_U_23
Br1C 0.0235(14) 0.0151(5) 0.0216(5) 0.0021(5) -0.0005(4) 0.0042(4)
Br1A 0.0622(9) 0.0206(5) 0.0219(3) 0.0145(5) -0.0070(5) 0.0008(3)
O1A 0.0180(5) 0.0153(5) 0.0366(6) 0.0002(4) -0.0001(4) 0.0009(4)
O2A 0.0153(5) 0.0257(6) 0.0385(6) 0.0054(4) 0.0024(4) 0.0008(5)
O3A 0.0225(5) 0.0295(6) 0.0319(6) -0.0083(4) 0.0058(4) -0.0021(5)
O4A 0.0369(6) 0.0174(5) 0.0295(5) -0.0069(4) 0.0016(5) 0.0009(4)
N1A 0.0132(5) 0.0166(5) 0.0183(5) 0.0016(4) 0.0011(4) 0.0005(4)
N2A 0.0151(5) 0.0134(5) 0.0223(5) 0.0013(4) 0.0014(4) 0.0004(4)
N3A 0.0170(5) 0.0175(5) 0.0206(5) 0.0021(4) -0.0008(4) -0.0011(4)
N4A 0.0263(6) 0.0212(6) 0.0169(5) -0.0075(5) 0.0036(4) -0.0019(4)
C1A 0.0192(6) 0.0157(6) 0.0196(6) -0.0024(5) 0.0011(5) 0.0004(5)
C2A 0.0166(6) 0.0243(7) 0.0215(6) -0.0056(5) 0.0022(5) 0.0000(5)
C3A 0.0157(6) 0.0265(7) 0.0210(6) 0.0021(5) 0.0016(5) -0.0002(5)
C4A 0.0194(6) 0.0180(6) 0.0237(6) 0.0037(5) 0.0005(5) 0.0001(5)
C5A 0.0166(6) 0.0153(6) 0.0212(6) -0.0008(5) 0.0009(5) 0.0007(5)
C6A 0.0148(6) 0.0148(6) 0.0150(5) -0.0004(4) -0.0006(4) -0.0003(4)
C7A 0.0165(6) 0.0138(6) 0.0160(5) 0.0013(4) -0.0002(4) 0.0002(4)
C8A 0.0153(6) 0.0158(6) 0.0155(5) 0.0000(4) -0.0001(4) -0.0003(4)
C9A 0.0174(6) 0.0165(6) 0.0176(5) 0.0024(5) 0.0024(4) -0.0011(4)
C10A 0.0240(6) 0.0153(6) 0.0172(6) -0.0004(5) 0.0013(5) -0.0009(4)
C11A 0.0210(6) 0.0171(6) 0.0156(5) -0.0044(5) 0.0020(5) -0.0007(4)
C12A 0.0162(6) 0.0208(6) 0.0161(5) -0.0016(5) 0.0002(4) -0.0013(5)
C13A 0.0166(6) 0.0155(6) 0.0169(5) 0.0011(5) 0.0005(4) -0.0004(4)
C14A 0.0190(6) 0.0161(6) 0.0186(6) 0.0011(5) -0.0003(5) -0.0003(4)
Br1B 0.02671(7) 0.01604(7) 0.02483(7) 0.00470(5) 0.00414(5) 0.00186(5)
O1B 0.0200(5) 0.0146(5) 0.0345(6) 0.0001(4) 0.0014(4) 0.0018(4)
O2B 0.0189(5) 0.0243(6) 0.0738(9) 0.0085(5) 0.0131(6) 0.0068(6)
O3B 0.0159(5) 0.0297(6) 0.0446(7) -0.0018(4) 0.0024(4) 0.0081(5)
O4B 0.0277(6) 0.0174(5) 0.0410(7) -0.0017(4) 0.0071(5) 0.0046(4)
N1B 0.0132(5) 0.0160(5) 0.0200(5) 0.0013(4) 0.0017(4) -0.0007(4)
N2B 0.0137(5) 0.0134(5) 0.0245(5) 0.0016(4) 0.0025(4) -0.0003(4)
N3B 0.0174(5) 0.0158(5) 0.0272(6) 0.0027(4) 0.0011(4) -0.0003(4)
N4B 0.0190(5) 0.0214(6) 0.0197(5) -0.0031(4) 0.0022(4) 0.0011(4)
C1B 0.0182(6) 0.0151(6) 0.0211(6) -0.0017(5) 0.0024(5) -0.0008(5)
C2B 0.0154(6) 0.0209(7) 0.0243(6) -0.0029(5) 0.0030(5) -0.0009(5)
C3B 0.0158(6) 0.0228(7) 0.0220(6) 0.0035(5) 0.0020(5) 0.0010(5)
C4B 0.0191(6) 0.0162(6) 0.0280(7) 0.0028(5) 0.0029(5) 0.0019(5)
C5B 0.0167(6) 0.0155(6) 0.0247(6) -0.0011(5) 0.0029(5) 0.0009(5)
C6B 0.0149(6) 0.0148(6) 0.0152(5) -0.0001(4) 0.0006(4) -0.0011(4)
C7B 0.0160(6) 0.0135(6) 0.0163(5) 0.0003(4) 0.0009(4) -0.0013(4)
C8B 0.0142(6) 0.0154(6) 0.0157(5) 0.0007(4) 0.0006(4) -0.0015(4)
C9B 0.0152(6) 0.0153(6) 0.0202(6) 0.0024(5) 0.0009(4) -0.0002(4)
C10B 0.0189(6) 0.0148(6) 0.0192(6) 0.0015(5) 0.0014(5) 0.0001(4)
C11B 0.0150(6) 0.0179(6) 0.0167(5) -0.0015(5) 0.0006(4) 0.0014(4)
C12B 0.0141(6) 0.0189(6) 0.0179(6) 0.0008(5) 0.0012(4) -0.0003(4)
C13B 0.0145(6) 0.0143(6) 0.0186(6) 0.0023(4) 0.0003(4) -0.0005(4)
C14B 0.0179(6) 0.0150(6) 0.0221(6) 0.0003(5) 0.0014(5) -0.0023(5)

loop_
_atom_type_symbol
_atom_type_description
_atom_type_scat_dispersion_real
_atom_type_scat_dispersion_imag
_atom_type_scat_source
C C 0.0033 0.0016 'International Tables Vol C Tables 4.2.6.8 and 6.1.1.4'
H H 0.0000 0.0000 'International Tables Vol C Tables 4.2.6.8 and 6.1.1.4'
N N 0.0061 0.0033 'International Tables Vol C Tables 4.2.6.8 and 6.1.1.4'
O O 0.0106 0.0060 'International Tables Vol C Tables 4.2.6.8 and 6.1.1.4'
Br Br -0.2901 2.4595 'International Tables Vol C Tables 4.2.6.8 and 6.1.1.4'

loop_
_geom_angle_atom_site_label_1
_geom_angle_atom_site_label_2
_geom_angle_atom_site_label_3
_geom_angle_site_symmetry_1
_geom_angle_site_symmetry_3
_geom_angle
_geom_angle_publ_flag
C7A N1A N2A . . 117.26(11) ?
C8A N2A N1A . . 118.61(11) ?
C8A N2A H1NA . . 118.8(15) ?
N1A N2A H1NA . . 122.1(15) ?
O2A N3A O1A . . 122.50(12) ?
O2A N3A C13A . . 118.70(12) ?
O1A N3A C13A . . 118.80(11) ?
O3A N4A O4A . . 123.35(13) ?
O3A N4A C11A . . 118.47(13) ?
O4A N4A C11A . . 118.17(12) ?
C2A C1A C6A . . 120.43(13) ?
C2A C1A H1AA . . 119.8 ?
C6A C1A H1AA . . 119.8 ?
C3A C2A C1A . . 120.29(13) ?
C3A C2A H2AA . . 119.9 ?
C1A C2A H2AA . . 119.9 ?
C2A C3A C4A . . 119.77(13) ?
C2A C3A H3AA . . 120.1 ?
C4A C3A H3AA . . 120.1 ?
C5A C4A C3A . . 120.31(13) ?
C5A C4A H4AA . . 119.8 ?
C3A C4A H4AA . . 119.8 ?
C4A C5A C6A . . 120.56(13) ?
C4A C5A H5AA . . 119.7 ?
C6A C5A H5AA . . 119.7 ?
C1A C6A C5A . . 118.62(12) ?
C1A C6A C7A . . 121.50(12) ?
C5A C6A C7A . . 119.87(12) ?
N1A C7A C6A . . 116.21(11) ?
N1A C7A C14A . . 123.25(12) ?
C6A C7A C14A . . 120.54(12) ?
N2A C8A C9A . . 120.14(12) ?
N2A C8A C13A . . 122.97(12) ?
C9A C8A C13A . . 116.88(12) ?
C10A C9A C8A . . 121.67(13) ?
C10A C9A H9AA . . 119.2 ?
C8A C9A H9AA . . 119.2 ?
C9A C10A C11A . . 119.21(13) ?
C9A C10A H10A . . 120.4 ?
C11A C10A H10A . . 120.4 ?
C12A C11A C10A . . 121.58(13) ?
C12A C11A N4A . . 118.77(13) ?
C10A C11A N4A . . 119.64(13) ?
C11A C12A C13A . . 119.15(13) ?
C11A C12A H12A . . 120.4 ?
C13A C12A H12A . . 120.4 ?
C12A C13A C8A . . 121.50(12) ?
C12A C13A N3A . . 116.18(12) ?
C8A C13A N3A . . 122.30(12) ?
C7A C14A Br1C . . 109.55(14) ?
C7A C14A Br1A . . 109.50(11) ?
C7A C14A H14A . . 109.8 ?
Br1C C14A H14A . . 109.8 ?
Br1A C14A H14A . . 113.6 ?
C7A C14A H14B . . 109.8 ?
Br1C C14A H14B . . 109.7 ?
Br1A C14A H14B . . 105.8 ?
H14A C14A H14B . . 108.2 ?
C7A C14A H14E . . 109.8 ?
Br1C C14A H14E . . 113.5 ?
Br1A C14A H14E . . 109.7 ?
H14A C14A H14E . . 104.4 ?
C7A C14A H14F . . 109.8 ?
Br1C C14A H14F . . 106.0 ?
Br1A C14A H14F . . 109.9 ?
H14B C14A H14F . . 112.0 ?
H14E C14A H14F . . 108.2 ?
C7B N1B N2B . . 117.50(11) ?
C8B N2B N1B . . 118.85(11) ?
C8B N2B H1NB . . 115.9(13) ?
N1B N2B H1NB . . 124.8(14) ?
O2B N3B O1B . . 122.01(12) ?
O2B N3B C13B . . 118.52(12) ?
O1B N3B C13B . . 119.46(11) ?
O3B N4B O4B . . 123.33(13) ?
O3B N4B C11B . . 118.80(12) ?
O4B N4B C11B . . 117.86(12) ?
C2B C1B C6B . . 120.41(13) ?
C2B C1B H1BA . . 119.8 ?
C6B C1B H1BA . . 119.8 ?
C3B C2B C1B . . 120.36(13) ?
C3B C2B H2BA . . 119.8 ?
C1B C2B H2BA . . 119.8 ?
C2B C3B C4B . . 119.46(13) ?
C2B C3B H3BA . . 120.3 ?
C4B C3B H3BA . . 120.3 ?
C5B C4B C3B . . 120.46(13) ?
C5B C4B H4BA . . 119.8 ?
C3B C4B H4BA . . 119.8 ?
C4B C5B C6B . . 120.79(13) ?
C4B C5B H5BA . . 119.6 ?
C6B C5B H5BA . . 119.6 ?
C1B C6B C5B . . 118.52(12) ?
C1B C6B C7B . . 122.27(12) ?
C5B C6B C7B . . 119.20(12) ?
N1B C7B C6B . . 116.03(12) ?
N1B C7B C14B . . 122.85(12) ?
C6B C7B C14B . . 120.95(11) ?
N2B C8B C13B . . 122.72(12) ?
N2B C8B C9B . . 120.22(12) ?
C13B C8B C9B . . 117.05(12) ?
C10B C9B C8B . . 121.37(12) ?
C10B C9B H9BA . . 119.3 ?
C8B C9B H9BA . . 119.3 ?
C9B C10B C11B . . 119.39(12) ?
C9B C10B H10B . . 120.3 ?
C11B C10B H10B . . 120.3 ?
C12B C11B C10B . . 121.76(13) ?
C12B C11B N4B . . 119.05(12) ?
C10B C11B N4B . . 119.18(12) ?
C11B C12B C13B . . 118.76(12) ?
C11B C12B H12B . . 120.6 ?
C13B C12B H12B . . 120.6 ?
C12B C13B C8B . . 121.62(12) ?
C12B C13B N3B . . 116.26(12) ?
C8B C13B N3B . . 122.11(12) ?
C7B C14B Br1B . . 111.51(9) ?
C7B C14B H14C . . 109.3 ?
Br1B C14B H14C . . 109.3 ?
C7B C14B H14D . . 109.3 ?
Br1B C14B H14D . . 109.3 ?
H14C C14B H14D . . 108.0 ?

loop_
_geom_bond_atom_site_label_1
_geom_bond_atom_site_label_2
_geom_bond_site_symmetry_2
_geom_bond_distance
_geom_bond_publ_flag
Br1C C14A . 1.949(4) ?
Br1A C14A . 1.962(3) ?
O1A N3A . 1.2413(15) ?
O2A N3A . 1.2265(15) ?
O3A N4A . 1.2286(17) ?
O4A N4A . 1.2321(17) ?
N1A C7A . 1.2955(17) ?
N1A N2A . 1.3636(16) ?
N2A C8A . 1.3572(17) ?
N2A H1NA . 0.79(2) ?
N3A C13A . 1.4487(17) ?
N4A C11A . 1.4549(18) ?
C1A C2A . 1.392(2) ?
C1A C6A . 1.4010(18) ?
C1A H1AA . 0.9300 ?
C2A C3A . 1.386(2) ?
C2A H2AA . 0.9300 ?
C3A C4A . 1.392(2) ?
C3A H3AA . 0.9300 ?
C4A C5A . 1.3847(19) ?
C4A H4AA . 0.9300 ?
C5A C6A . 1.4031(19) ?
C5A H5AA . 0.9300 ?
C6A C7A . 1.4816(18) ?
C7A C14A . 1.4973(18) ?
C8A C9A . 1.4155(19) ?
C8A C13A . 1.4205(19) ?
C9A C10A . 1.3727(19) ?
C9A H9AA . 0.9300 ?
C10A C11A . 1.396(2) ?
C10A H10A . 0.9300 ?
C11A C12A . 1.375(2) ?
C12A C13A . 1.3851(19) ?
C12A H12A . 0.9300 ?
C14A H14A . 0.9600 ?
C14A H14B . 0.9600 ?
C14A H14E . 0.9600 ?
C14A H14F . 0.9601 ?
Br1B C14B . 1.9699(14) ?
O1B N3B . 1.2388(16) ?
O2B N3B . 1.2232(16) ?
O3B N4B . 1.2252(16) ?
O4B N4B . 1.2347(16) ?
N1B C7B . 1.2922(17) ?
N1B N2B . 1.3604(16) ?
N2B C8B . 1.3584(17) ?
N2B H1NB . 0.82(2) ?
N3B C13B . 1.4486(17) ?
N4B C11B . 1.4559(18) ?
C1B C2B . 1.3928(19) ?
C1B C6B . 1.3995(18) ?
C1B H1BA . 0.9300 ?
C2B C3B . 1.389(2) ?
C2B H2BA . 0.9300 ?
C3B C4B . 1.390(2) ?
C3B H3BA . 0.9300 ?
C4B C5B . 1.382(2) ?
C4B H4BA . 0.9300 ?
C5B C6B . 1.4011(19) ?
C5B H5BA . 0.9300 ?
C6B C7B . 1.4824(18) ?
C7B C14B . 1.4969(18) ?
C8B C13B . 1.4164(18) ?
C8B C9B . 1.4185(18) ?
C9B C10B . 1.3706(19) ?
C9B H9BA . 0.9300 ?
C10B C11B . 1.3980(19) ?
C10B H10B . 0.9300 ?
C11B C12B . 1.3714(19) ?
C12B C13B . 1.3928(19) ?
C12B H12B . 0.9300 ?
C14B H14C . 0.9700 ?
C14B H14D . 0.9700 ?

loop_
_geom_hbond_atom_site_label_D
_geom_hbond_atom_site_label_H
_geom_hbond_atom_site_label_A
_geom_hbond_site_symmetry_A
_geom_hbond_distance_DH
_geom_hbond_distance_HA
_geom_hbond_distance_DA
_geom_hbond_angle_DHA
_geom_hbond_publ_flag
N2B H1NB Br1B . 0.82(2) 2.826(19) 3.3764(12) 126.2(15) y
N2B H1NB O1B . 0.82(2) 1.969(19) 2.6159(16) 135.1(17) y
N2A H1NA O1A . 0.79(2) 2.02(2) 2.6120(16) 131.8(19) y
C2B H2BA Br1A 4_566 0.9300 2.9300 3.673(3) 138.00 y
C14B H14C O1A 4_566 0.9700 2.4900 3.3352(17) 145.00 y
C14B H14D O3A 2_556 0.9700 2.5200 3.3745(18) 147.00 y

loop_
_geom_torsion_atom_site_label_1
_geom_torsion_atom_site_label_2
_geom_torsion_atom_site_label_3
_geom_torsion_atom_site_label_4
_geom_torsion_site_symmetry_1
_geom_torsion_site_symmetry_2
_geom_torsion_site_symmetry_3
_geom_torsion_site_symmetry_4
_geom_torsion
_geom_torsion_publ_flag
C7A N1A N2A C8A . . . . -176.60(12) ?
C6A C1A C2A C3A . . . . 0.5(2) ?
C1A C2A C3A C4A . . . . -0.1(2) ?
C2A C3A C4A C5A . . . . 0.0(2) ?
C3A C4A C5A C6A . . . . -0.3(2) ?
C2A C1A C6A C5A . . . . -0.80(19) ?
C2A C1A C6A C7A . . . . 178.94(12) ?
C4A C5A C6A C1A . . . . 0.70(19) ?
C4A C5A C6A C7A . . . . -179.04(12) ?
N2A N1A C7A C6A . . . . -177.18(11) ?
N2A N1A C7A C14A . . . . 3.11(18) ?
C1A C6A C7A N1A . . . . 170.46(12) ?
C5A C6A C7A N1A . . . . -9.80(18) ?
C1A C6A C7A C14A . . . . -9.82(18) ?
C5A C6A C7A C14A . . . . 169.92(12) ?
N1A N2A C8A C9A . . . . 4.05(18) ?
N1A N2A C8A C13A . . . . -176.93(12) ?
N2A C8A C9A C10A . . . . 179.39(12) ?
C13A C8A C9A C10A . . . . 0.31(19) ?
C8A C9A C10A C11A . . . . 0.0(2) ?
C9A C10A C11A C12A . . . . -0.7(2) ?
C9A C10A C11A N4A . . . . 178.16(12) ?
O3A N4A C11A C12A . . . . 6.17(18) ?
O4A N4A C11A C12A . . . . -174.63(12) ?
O3A N4A C11A C10A . . . . -172.69(12) ?
O4A N4A C11A C10A . . . . 6.51(18) ?
C10A C11A C12A C13A . . . . 1.1(2) ?
N4A C11A C12A C13A . . . . -177.78(11) ?
C11A C12A C13A C8A . . . . -0.76(19) ?
C11A C12A C13A N3A . . . . 177.91(11) ?
N2A C8A C13A C12A . . . . -178.96(12) ?
C9A C8A C13A C12A . . . . 0.09(19) ?
N2A C8A C13A N3A . . . . 2.5(2) ?
C9A C8A C13A N3A . . . . -178.49(11) ?
O2A N3A C13A C12A . . . . -0.45(18) ?
O1A N3A C13A C12A . . . . -179.62(12) ?
O2A N3A C13A C8A . . . . 178.20(12) ?
O1A N3A C13A C8A . . . . -0.97(19) ?
N1A C7A C14A Br1C . . . . -77.37(17) ?
C6A C7A C14A Br1C . . . . 102.93(15) ?
N1A C7A C14A Br1A . . . . -82.1(2) ?
C6A C7A C14A Br1A . . . . 98.2(2) ?
C7B N1B N2B C8B . . . . -170.40(12) ?
C6B C1B C2B C3B . . . . 0.6(2) ?
C1B C2B C3B C4B . . . . 0.1(2) ?
C2B C3B C4B C5B . . . . -0.6(2) ?
C3B C4B C5B C6B . . . . 0.4(2) ?
C2B C1B C6B C5B . . . . -0.80(19) ?
C2B C1B C6B C7B . . . . 177.96(12) ?
C4B C5B C6B C1B . . . . 0.3(2) ?
C4B C5B C6B C7B . . . . -178.51(13) ?
N2B N1B C7B C6B . . . . -179.43(11) ?
N2B N1B C7B C14B . . . . 5.26(19) ?
C1B C6B C7B N1B . . . . 177.49(12) ?
C5B C6B C7B N1B . . . . -3.76(18) ?
C1B C6B C7B C14B . . . . -7.11(19) ?
C5B C6B C7B C14B . . . . 171.65(12) ?
N1B N2B C8B C13B . . . . -178.28(12) ?
N1B N2B C8B C9B . . . . 2.88(18) ?
N2B C8B C9B C10B . . . . -179.15(12) ?
C13B C8B C9B C10B . . . . 1.94(19) ?
C8B C9B C10B C11B . . . . -1.1(2) ?
C9B C10B C11B C12B . . . . -0.9(2) ?
C9B C10B C11B N4B . . . . 179.49(12) ?
O3B N4B C11B C12B . . . . 6.41(19) ?
O4B N4B C11B C12B . . . . -174.33(13) ?
O3B N4B C11B C10B . . . . -173.95(13) ?
O4B N4B C11B C10B . . . . 5.31(18) ?
C10B C11B C12B C13B . . . . 1.9(2) ?
N4B C11B C12B C13B . . . . -178.46(12) ?
C11B C12B C13B C8B . . . . -0.99(19) ?
C11B C12B C13B N3B . . . . 178.53(12) ?
N2B C8B C13B C12B . . . . -179.76(12) ?
C9B C8B C13B C12B . . . . -0.88(19) ?
N2B C8B C13B N3B . . . . 0.7(2) ?
C9B C8B C13B N3B . . . . 179.62(12) ?
O2B N3B C13B C12B . . . . 5.65(19) ?
O1B N3B C13B C12B . . . . -173.60(12) ?
O2B N3B C13B C8B . . . . -174.83(14) ?
O1B N3B C13B C8B . . . . 5.92(19) ?
N1B C7B C14B Br1B . . . . -77.67(14) ?
C6B C7B C14B Br1B . . . . 107.25(12) ?
